data_2227911
loop_
_publ_author_name
'Meng, Shuang-Ming'
'Xie, Hai'
'Fan, Yue-Qin'
'Jing, Bu-qin'
'Guo, Yong'

_publ_section_title
;
 3-Phenyl-2-(pyrrolidin-1-yl)-5,6-dihydro-8<i>H</i>-thiopyrano[4',3':4,5]thieno[2,3-<i>d</i>]pyrimidin-4(3<i>H</i>)-one
;
_journal_coeditor_code PV2315
_journal_issue 9
_journal_name_full 'Acta Crystallographica Section E'
_journal_page_first o2403
_journal_paper_doi 10.1107/S1600536810032794
_journal_volume 66
_journal_year 2010
_chemical_formula_iupac 'C19 H19 N3 O S2'
_chemical_formula_moiety 'C19 H19 N3 O S2'
_chemical_formula_sum 'C19 H19 N3 O S2'
_chemical_formula_weight 369.49
_chemical_name_systematic
;
3-Phenyl-2-(pyrrolidin-1-yl)-5,6-dihydro-8<i>H</i>-
thiopyrano[4',3':4,5]thieno[2,3-<i>d</i>]pyrimidin-4(3<i>H</i>)-one
;
_space_group_IT_number 2
_symmetry_cell_setting triclinic
_symmetry_space_group_name_Hall '-P 1'
_symmetry_space_group_name_H-M 'P -1'
_atom_sites_solution_hydrogens geom
_atom_sites_solution_primary direct
_atom_sites_solution_secondary difmap
_audit_creation_method SHELXL-97
_cell_angle_alpha 73.6680(10)
_cell_angle_beta 88.6290(10)
_cell_angle_gamma 79.5680(10)
_cell_formula_units_Z 2
_cell_length_a 8.1484(8)
_cell_length_b 9.3455(9)
_cell_length_c 12.1834(12)
_cell_measurement_reflns_used 2113
_cell_measurement_temperature 298(2)
_cell_measurement_theta_max 0.806
_cell_measurement_theta_min 0.877
_cell_volume 875.26(15)
_computing_cell_refinement 'SAINT (Bruker, 2000)'
_computing_data_collection 'SMART (Bruker, 2000)'
_computing_data_reduction 'SAINT (Bruker, 2000)'
_computing_molecular_graphics 'SHELXTL/PC (Sheldrick, 2008)'
_computing_publication_material 'publCIF (Westrip, 2010)'
_computing_structure_refinement 'SHELXL97 (Sheldrick, 2008)'
_computing_structure_solution 'SHELXS97 (Sheldrick, 2008)'
_diffrn_ambient_temperature 298(2)
_diffrn_measured_fraction_theta_full 0.976
_diffrn_measured_fraction_theta_max 0.976
_diffrn_measurement_device_type 'Bruker SMART CCD area-detector'
_diffrn_measurement_method '\w scans'
_diffrn_radiation_monochromator graphite
_diffrn_radiation_source 'fine-focus sealed tube'
_diffrn_radiation_type MoK\a
_diffrn_radiation_wavelength 0.71073
_diffrn_reflns_av_R_equivalents 0.0158
_diffrn_reflns_av_sigmaI/netI 0.0294
_diffrn_reflns_limit_h_max 7
_diffrn_reflns_limit_h_min -10
_diffrn_reflns_limit_k_max 11
_diffrn_reflns_limit_k_min -11
_diffrn_reflns_limit_l_max 14
_diffrn_reflns_limit_l_min -15
_diffrn_reflns_number 4828
_diffrn_reflns_theta_full 26.00
_diffrn_reflns_theta_max 26.00
_diffrn_reflns_theta_min 1.74
_diffrn_standards_number 0
_exptl_absorpt_coefficient_mu 0.317
_exptl_absorpt_correction_T_max 0.9452
_exptl_absorpt_correction_T_min 0.9110
_exptl_absorpt_correction_type multi-scan
_exptl_absorpt_process_details '(SADABS; Sheldrick, 2000)'
_exptl_crystal_colour yellow
_exptl_crystal_density_diffrn 1.402
_exptl_crystal_density_method 'not measured'
_exptl_crystal_description block
_exptl_crystal_F_000 388
_exptl_crystal_size_max 0.30
_exptl_crystal_size_mid 0.23
_exptl_crystal_size_min 0.18
_refine_diff_density_max 0.503
_refine_diff_density_min -0.444
_refine_ls_extinction_method none
_refine_ls_goodness_of_fit_ref 1.062
_refine_ls_hydrogen_treatment constr
_refine_ls_matrix_type full
_refine_ls_number_parameters 226
_refine_ls_number_reflns 3349
_refine_ls_number_restraints 0
_refine_ls_restrained_S_all 1.062
_refine_ls_R_factor_all 0.0542
_refine_ls_R_factor_gt 0.0433
_refine_ls_shift/su_max 0.000
_refine_ls_shift/su_mean 0.000
_refine_ls_structure_factor_coef Fsqd
_refine_ls_weighting_details 'calc w=1/[\s^2^(Fo^2^)+(0.0534P)^2^+0.3774P] where P=(Fo^2^+2Fc^2^)/3'
_refine_ls_weighting_scheme calc
_refine_ls_wR_factor_gt 0.1098
_refine_ls_wR_factor_ref 0.1192
_reflns_number_gt 2709
_reflns_number_total 3349
_reflns_threshold_expression I>2\s(I)
_cod_data_source_file pv2315.cif
_cod_data_source_block I
_cod_original_sg_symbol_H-M 'P -1 '
_cod_database_code 2227911
_cod_database_fobs_code 2227911

loop_
_symmetry_equiv_pos_as_xyz
'x, y, z'
'-x, -y, -z'

loop_
_atom_site_type_symbol
_atom_site_label
_atom_site_fract_x
_atom_site_fract_y
_atom_site_fract_z
_atom_site_U_iso_or_equiv
_atom_site_adp_type
_atom_site_calc_flag
_atom_site_refinement_flags
_atom_site_occupancy
_atom_site_disorder_assembly
_atom_site_disorder_group
S S1 0.47598(8) 0.15501(7) 0.76959(5) 0.04843(19) Uani d . 1 . .
S S2 0.06845(11) -0.09908(9) 0.87874(6) 0.0725(3) Uani d . 1 . .
N N1 0.5900(2) 0.2755(2) 0.55975(14) 0.0395(4) Uani d . 1 . .
N N3 0.4362(2) 0.27799(19) 0.39525(13) 0.0364(4) Uani d . 1 . .
N N2 0.6791(2) 0.3883(2) 0.38313(14) 0.0370(4) Uani d . 1 . .
O O1 0.2152(2) 0.1535(2) 0.40870(14) 0.0604(5) Uani d . 1 . .
C C7 0.3484(3) 0.1486(2) 0.58029(17) 0.0374(5) Uani d . 1 . .
C C5 0.4765(3) 0.1994(2) 0.62133(17) 0.0383(5) Uani d . 1 . .
C C13 0.8080(3) 0.4343(3) 0.44164(18) 0.0409(5) Uani d . 1 . .
H H13A 0.8767 0.3469 0.4935 0.049 Uiso calc R 1 . .
H H13B 0.7579 0.5036 0.4844 0.049 Uiso calc R 1 . .
C C9 0.5685(3) 0.3119(2) 0.44757(16) 0.0346(4) Uani d . 1 . .
C C10 0.7206(3) 0.4014(3) 0.26241(17) 0.0419(5) Uani d . 1 . .
H H10A 0.6474 0.4861 0.2112 0.050 Uiso calc R 1 . .
H H10B 0.7122 0.3092 0.2429 0.050 Uiso calc R 1 . .
C C14 0.3260(3) 0.5119(2) 0.24945(17) 0.0400(5) Uani d . 1 . .
H H14 0.3266 0.5642 0.3041 0.048 Uiso calc R 1 . .
C C15 0.3794(3) 0.2783(3) 0.1980(2) 0.0505(6) Uani d . 1 . .
H H15 0.4169 0.1740 0.2178 0.061 Uiso calc R 1 . .
C C6 0.2442(3) 0.0770(2) 0.66839(18) 0.0407(5) Uani d . 1 . .
C C8 0.3242(3) 0.1861(2) 0.45921(18) 0.0404(5) Uani d . 1 . .
C C3 0.0878(3) 0.0243(3) 0.6458(2) 0.0483(6) Uani d . 1 . .
H H3A 0.1178 -0.0747 0.6326 0.058 Uiso calc R 1 . .
H H3B 0.0316 0.0940 0.5769 0.058 Uiso calc R 1 . .
C C4 0.2990(3) 0.0722(3) 0.77344(19) 0.0460(5) Uani d . 1 . .
C C11 0.8993(3) 0.4273(3) 0.25634(19) 0.0491(6) Uani d . 1 . .
H H11A 0.9223 0.4878 0.1807 0.059 Uiso calc R 1 . .
H H11B 0.9775 0.3318 0.2752 0.059 Uiso calc R 1 . .
C C12 0.9097(3) 0.5119(3) 0.34500(19) 0.0479(6) Uani d . 1 . .
H H12A 1.0244 0.5019 0.3700 0.057 Uiso calc R 1 . .
H H12B 0.8620 0.6186 0.3150 0.057 Uiso calc R 1 . .
C C18 0.2692(3) 0.5888(3) 0.13848(19) 0.0523(6) Uani d . 1 . .
H H18 0.2326 0.6933 0.1183 0.063 Uiso calc R 1 . .
C C1 -0.0312(3) 0.0142(3) 0.7442(2) 0.0656(7) Uani d . 1 . .
H H1A -0.1244 -0.0294 0.7287 0.079 Uiso calc R 1 . .
H H1B -0.0750 0.1156 0.7496 0.079 Uiso calc R 1 . .
C C17 0.2670(4) 0.5117(4) 0.0587(2) 0.0652(8) Uani d . 1 . .
H H17 0.2289 0.5640 -0.0157 0.078 Uiso calc R 1 . .
C C2 0.2226(4) 0.0138(3) 0.8875(2) 0.0639(7) Uani d . 1 . .
H H2A 0.1707 0.0990 0.9146 0.077 Uiso calc R 1 . .
H H2B 0.3099 -0.0470 0.9425 0.077 Uiso calc R 1 . .
C C16 0.3206(4) 0.3571(4) 0.0874(2) 0.0660(8) Uani d . 1 . .
H H16 0.3174 0.3053 0.0328 0.079 Uiso calc R 1 . .
C C19 0.3813(2) 0.3578(2) 0.27804(16) 0.0362(5) Uani d . 1 . .

loop_
_atom_site_aniso_label
_atom_site_aniso_U_11
_atom_site_aniso_U_22
_atom_site_aniso_U_33
_atom_site_aniso_U_12
_atom_site_aniso_U_13
_atom_site_aniso_U_23
S1 0.0565(4) 0.0596(4) 0.0322(3) -0.0235(3) 0.0016(2) -0.0098(2)
S2 0.0983(6) 0.0831(5) 0.0519(4) -0.0533(5) 0.0301(4) -0.0233(4)
N1 0.0401(10) 0.0474(10) 0.0320(9) -0.0142(8) -0.0005(7) -0.0089(8)
N3 0.0368(9) 0.0427(9) 0.0302(8) -0.0127(8) -0.0029(7) -0.0073(7)
N2 0.0354(9) 0.0487(10) 0.0308(8) -0.0153(8) 0.0017(7) -0.0128(7)
O1 0.0633(11) 0.0780(12) 0.0444(9) -0.0425(10) -0.0097(8) -0.0050(8)
C7 0.0400(11) 0.0339(10) 0.0361(11) -0.0085(9) -0.0015(9) -0.0053(8)
C5 0.0420(11) 0.0402(11) 0.0322(10) -0.0102(9) 0.0008(9) -0.0078(9)
C13 0.0378(11) 0.0512(13) 0.0377(11) -0.0149(10) -0.0038(9) -0.0143(10)
C9 0.0350(10) 0.0375(10) 0.0321(10) -0.0082(9) -0.0006(8) -0.0102(8)
C10 0.0371(11) 0.0597(14) 0.0324(11) -0.0131(10) 0.0027(9) -0.0158(10)
C14 0.0365(11) 0.0520(13) 0.0324(10) -0.0137(10) 0.0018(8) -0.0100(9)
C15 0.0524(14) 0.0603(15) 0.0471(13) -0.0160(12) 0.0031(11) -0.0249(11)
C6 0.0433(12) 0.0350(11) 0.0416(12) -0.0100(9) 0.0012(9) -0.0055(9)
C8 0.0412(12) 0.0398(11) 0.0405(11) -0.0130(10) -0.0034(9) -0.0080(9)
C3 0.0481(13) 0.0464(13) 0.0484(13) -0.0182(11) 0.0020(10) -0.0042(10)
C4 0.0514(13) 0.0464(12) 0.0414(12) -0.0172(11) 0.0070(10) -0.0097(10)
C11 0.0388(12) 0.0715(16) 0.0441(12) -0.0180(11) 0.0081(10) -0.0235(12)
C12 0.0403(12) 0.0599(14) 0.0498(13) -0.0198(11) 0.0049(10) -0.0189(11)
C18 0.0510(14) 0.0613(15) 0.0376(12) -0.0139(12) -0.0022(10) -0.0002(11)
C1 0.0525(15) 0.0728(18) 0.083(2) -0.0252(14) 0.0168(14) -0.0334(16)
C17 0.0686(18) 0.095(2) 0.0297(12) -0.0255(16) -0.0049(11) -0.0070(13)
C2 0.0761(19) 0.0790(18) 0.0458(14) -0.0381(16) 0.0188(13) -0.0187(13)
C16 0.0736(19) 0.099(2) 0.0394(13) -0.0287(17) 0.0014(12) -0.0347(14)
C19 0.0317(10) 0.0490(12) 0.0298(10) -0.0128(9) -0.0002(8) -0.0107(9)

loop_
_atom_type_symbol
_atom_type_description
_atom_type_scat_dispersion_real
_atom_type_scat_dispersion_imag
_atom_type_scat_source
C C 0.0033 0.0016 'International Tables Vol C Tables 4.2.6.8 and 6.1.1.4'
H H 0.0000 0.0000 'International Tables Vol C Tables 4.2.6.8 and 6.1.1.4'
N N 0.0061 0.0033 'International Tables Vol C Tables 4.2.6.8 and 6.1.1.4'
O O 0.0106 0.0060 'International Tables Vol C Tables 4.2.6.8 and 6.1.1.4'
S S 0.1246 0.1234 'International Tables Vol C Tables 4.2.6.8 and 6.1.1.4'

loop_
_geom_angle_atom_site_label_1
_geom_angle_atom_site_label_2
_geom_angle_atom_site_label_3
_geom_angle_site_symmetry_1
_geom_angle_site_symmetry_3
_geom_angle
_geom_angle_publ_flag
C5 S1 C4 . . 91.10(10) ?
C1 S2 C2 . . 98.80(10) ?
C9 N1 C5 . . 115.5(2) ?
C9 N3 C8 . . 122.0(2) ?
C9 N3 C19 . . 122.1(2) ?
C8 N3 C19 . . 114.7(2) ?
C9 N2 C13 . . 118.4(2) ?
C9 N2 C10 . . 128.8(2) ?
C13 N2 C10 . . 110.9(2) ?
C5 C7 C8 . . 117.7(2) ?
C5 C7 C6 . . 113.8(2) ?
C8 C7 C6 . . 128.2(2) ?
N1 C5 C7 . . 127.4(2) ?
N1 C5 S1 . . 121.8(2) ?
C7 C5 S1 . . 110.8(2) ?
N2 C13 C12 . . 103.8(2) ?
N2 C13 H13A . . 111.0 ?
C12 C13 H13A . . 111.0 ?
N2 C13 H13B . . 111.0 ?
C12 C13 H13B . . 111.0 ?
H13A C13 H13B . . 109.0 ?
N1 C9 N2 . . 117.2(2) ?
N1 C9 N3 . . 122.8(2) ?
N2 C9 N3 . . 120.0(2) ?
N2 C10 C11 . . 103.5(2) ?
N2 C10 H10A . . 111.1 ?
C11 C10 H10A . . 111.1 ?
N2 C10 H10B . . 111.1 ?
C11 C10 H10B . . 111.1 ?
H10A C10 H10B . . 109.0 ?
C19 C14 C18 . . 119.4(2) ?
C19 C14 H14 . . 120.3 ?
C18 C14 H14 . . 120.3 ?
C19 C15 C16 . . 118.8(2) ?
C19 C15 H15 . . 120.6 ?
C16 C15 H15 . . 120.6 ?
C4 C6 C7 . . 111.3(2) ?
C4 C6 C3 . . 124.3(2) ?
C7 C6 C3 . . 124.3(2) ?
O1 C8 C7 . . 126.3(2) ?
O1 C8 N3 . . 119.5(2) ?
C7 C8 N3 . . 114.1(2) ?
C6 C3 C1 . . 112.4(2) ?
C6 C3 H3A . . 109.1 ?
C1 C3 H3A . . 109.1 ?
C6 C3 H3B . . 109.1 ?
C1 C3 H3B . . 109.1 ?
H3A C3 H3B . . 107.9 ?
C6 C4 C2 . . 128.5(2) ?
C6 C4 S1 . . 113.0(2) ?
C2 C4 S1 . . 118.5(2) ?
C10 C11 C12 . . 103.6(2) ?
C10 C11 H11A . . 111.0 ?
C12 C11 H11A . . 111.0 ?
C10 C11 H11B . . 111.0 ?
C12 C11 H11B . . 111.0 ?
H11A C11 H11B . . 109.0 ?
C13 C12 C11 . . 103.2(2) ?
C13 C12 H12A . . 111.1 ?
C11 C12 H12A . . 111.1 ?
C13 C12 H12B . . 111.1 ?
C11 C12 H12B . . 111.1 ?
H12A C12 H12B . . 109.1 ?
C17 C18 C14 . . 120.2(2) ?
C17 C18 H18 . . 119.9 ?
C14 C18 H18 . . 119.9 ?
C3 C1 S2 . . 112.3(2) ?
C3 C1 H1A . . 109.2 ?
S2 C1 H1A . . 109.2 ?
C3 C1 H1B . . 109.2 ?
S2 C1 H1B . . 109.2 ?
H1A C1 H1B . . 107.9 ?
C18 C17 C16 . . 120.5(2) ?
C18 C17 H17 . . 119.7 ?
C16 C17 H17 . . 119.7 ?
C4 C2 S2 . . 111.9(2) ?
C4 C2 H2A . . 109.2 ?
S2 C2 H2A . . 109.2 ?
C4 C2 H2B . . 109.2 ?
S2 C2 H2B . . 109.2 ?
H2A C2 H2B . . 107.9 ?
C17 C16 C15 . . 120.1(2) ?
C17 C16 H16 . . 119.9 ?
C15 C16 H16 . . 119.9 ?
C14 C19 C15 . . 121.0(2) ?
C14 C19 N3 . . 118.9(2) ?
C15 C19 N3 . . 120.1(2) ?

loop_
_geom_bond_atom_site_label_1
_geom_bond_atom_site_label_2
_geom_bond_site_symmetry_2
_geom_bond_distance
_geom_bond_publ_flag
S1 C5 . 1.736(2) ?
S1 C4 . 1.750(2) ?
S2 C1 . 1.801(3) ?
S2 C2 . 1.803(3) ?
N1 C9 . 1.320(3) ?
N1 C5 . 1.352(3) ?
N3 C9 . 1.392(3) ?
N3 C8 . 1.432(3) ?
N3 C19 . 1.451(2) ?
N2 C9 . 1.350(3) ?
N2 C13 . 1.473(2) ?
N2 C10 . 1.477(2) ?
O1 C8 . 1.220(3) ?
C7 C5 . 1.379(3) ?
C7 C8 . 1.427(3) ?
C7 C6 . 1.442(3) ?
C13 C12 . 1.513(3) ?
C13 H13A . 0.9700 ?
C13 H13B . 0.9700 ?
C10 C11 . 1.516(3) ?
C10 H10A . 0.9700 ?
C10 H10B . 0.9700 ?
C14 C19 . 1.375(3) ?
C14 C18 . 1.386(3) ?
C14 H14 . 0.9300 ?
C15 C19 . 1.385(3) ?
C15 C16 . 1.390(4) ?
C15 H15 . 0.9300 ?
C6 C4 . 1.352(3) ?
C6 C3 . 1.504(3) ?
C3 C1 . 1.517(3) ?
C3 H3A . 0.9700 ?
C3 H3B . 0.9700 ?
C4 C2 . 1.507(3) ?
C11 C12 . 1.519(3) ?
C11 H11A . 0.9700 ?
C11 H11B . 0.9700 ?
C12 H12A . 0.9700 ?
C12 H12B . 0.9700 ?
C18 C17 . 1.366(4) ?
C18 H18 . 0.9300 ?
C1 H1A . 0.9700 ?
C1 H1B . 0.9700 ?
C17 C16 . 1.377(4) ?
C17 H17 . 0.9300 ?
C2 H2A . 0.9700 ?
C2 H2B . 0.9700 ?
C16 H16 . 0.9300 ?

loop_
_geom_hbond_atom_site_label_D
_geom_hbond_atom_site_label_H
_geom_hbond_atom_site_label_A
_geom_hbond_site_symmetry_A
_geom_hbond_distance_DH
_geom_hbond_distance_HA
_geom_hbond_distance_DA
_geom_hbond_angle_DHA
_geom_hbond_publ_flag
C11 H11B O1 1_655 0.97 2.58 3.434(3) 147.6 y
C1 H1A O1 2_556 0.97 2.48 3.287(3) 140.3 y
C3 H3B O1 . 0.97 2.50 3.038(3) 114.7 ?

loop_
_geom_torsion_atom_site_label_1
_geom_torsion_atom_site_label_2
_geom_torsion_atom_site_label_3
_geom_torsion_atom_site_label_4
_geom_torsion_site_symmetry_1
_geom_torsion_site_symmetry_2
_geom_torsion_site_symmetry_3
_geom_torsion_site_symmetry_4
_geom_torsion
_geom_torsion_publ_flag
C9 N1 C5 C7 . . . . 4.1(3) ?
C9 N1 C5 S1 . . . . -175.1(2) ?
C8 C7 C5 N1 . . . . -3.7(3) ?
C6 C7 C5 N1 . . . . -177.4(2) ?
C8 C7 C5 S1 . . . . 175.5(2) ?
C6 C7 C5 S1 . . . . 1.9(2) ?
C4 S1 C5 N1 . . . . 178.0(2) ?
C4 S1 C5 C7 . . . . -1.3(2) ?
C9 N2 C13 C12 . . . . 178.6(2) ?
C10 N2 C13 C12 . . . . 13.1(2) ?
C5 N1 C9 N2 . . . . 179.8(2) ?
C5 N1 C9 N3 . . . . 1.5(3) ?
C13 N2 C9 N1 . . . . -4.0(3) ?
C10 N2 C9 N1 . . . . 158.6(2) ?
C13 N2 C9 N3 . . . . 174.4(2) ?
C10 N2 C9 N3 . . . . -23.0(3) ?
C8 N3 C9 N1 . . . . -7.1(3) ?
C19 N3 C9 N1 . . . . 159.5(2) ?
C8 N3 C9 N2 . . . . 174.5(2) ?
C19 N3 C9 N2 . . . . -18.8(3) ?
C9 N2 C10 C11 . . . . -152.5(2) ?
C13 N2 C10 C11 . . . . 11.2(2) ?
C5 C7 C6 C4 . . . . -1.6(3) ?
C8 C7 C6 C4 . . . . -174.4(2) ?
C5 C7 C6 C3 . . . . 174.4(2) ?
C8 C7 C6 C3 . . . . 1.6(4) ?
C5 C7 C8 O1 . . . . -178.3(2) ?
C6 C7 C8 O1 . . . . -5.7(4) ?
C5 C7 C8 N3 . . . . -1.9(3) ?
C6 C7 C8 N3 . . . . 170.6(2) ?
C9 N3 C8 O1 . . . . -176.4(2) ?
C19 N3 C8 O1 . . . . 16.0(3) ?
C9 N3 C8 C7 . . . . 7.0(3) ?
C19 N3 C8 C7 . . . . -160.6(2) ?
C4 C6 C3 C1 . . . . 19.0(3) ?
C7 C6 C3 C1 . . . . -156.5(2) ?
C7 C6 C4 C2 . . . . 177.0(2) ?
C3 C6 C4 C2 . . . . 1.0(4) ?
C7 C6 C4 S1 . . . . 0.6(3) ?
C3 C6 C4 S1 . . . . -175.5(2) ?
C5 S1 C4 C6 . . . . 0.4(2) ?
C5 S1 C4 C2 . . . . -176.4(2) ?
N2 C10 C11 C12 . . . . -30.9(2) ?
N2 C13 C12 C11 . . . . -31.9(2) ?
C10 C11 C12 C13 . . . . 39.2(2) ?
C19 C14 C18 C17 . . . . 0.6(3) ?
C6 C3 C1 S2 . . . . -53.3(3) ?
C2 S2 C1 C3 . . . . 62.2(2) ?
C14 C18 C17 C16 . . . . 0.1(4) ?
C6 C4 C2 S2 . . . . 14.9(4) ?
S1 C4 C2 S2 . . . . -168.8(2) ?
C1 S2 C2 C4 . . . . -40.8(2) ?
C18 C17 C16 C15 . . . . -0.7(4) ?
C19 C15 C16 C17 . . . . 0.7(4) ?
C18 C14 C19 C15 . . . . -0.7(3) ?
C18 C14 C19 N3 . . . . -178.4(2) ?
C16 C15 C19 C14 . . . . 0.1(3) ?
C16 C15 C19 N3 . . . . 177.7(2) ?
C9 N3 C19 C14 . . . . -60.2(3) ?
C8 N3 C19 C14 . . . . 107.4(2) ?
C9 N3 C19 C15 . . . . 122.1(2) ?
C8 N3 C19 C15 . . . . -70.3(2) ?

loop_
_cod_related_entry_id
_cod_related_entry_database
_cod_related_entry_code
1 ChemSpider 24745816
